data_7700962
loop_
_publ_author_name
'Ovchinnikov, Alexander'
'Bobev, Svilen'

_publ_section_title
;
 Multifaceted Sn-Sn bonding in the solid state. Synthesis and structural
 characterization of four new Ca-Li-Sn compounds.
;
_journal_issue 38
_journal_name_full 'Dalton transactions (Cambridge, England : 2003)'
_journal_page_first 14398
_journal_page_last 14407
_journal_paper_doi 10.1039/c9dt02803j
_journal_volume 48
_journal_year 2019
_chemical_formula_sum 'Ca2 Li Sn3'
_chemical_formula_weight 443.17
_space_group_crystal_system orthorhombic
_space_group_IT_number 25
_space_group_name_Hall 'P 2 -2'
_space_group_name_H-M_alt 'P m m 2'
_symmetry_space_group_name_Hall 'P 2 -2'
_symmetry_space_group_name_H-M 'P m m 2'
_audit_creation_method SHELXL-2014/7
_audit_update_record
;
2019-07-05 deposited with the CCDC.    2019-08-29 downloaded from the CCDC.
;
_cell_angle_alpha 90
_cell_angle_beta 90
_cell_angle_gamma 90
_cell_formula_units_Z 3
_cell_length_a 4.6391(9)
_cell_length_b 13.3172(6)
_cell_length_c 7.6517(16)
_cell_measurement_reflns_used 1264
_cell_measurement_temperature 200(2)
_cell_measurement_theta_max 25.9
_cell_measurement_theta_min 2.66
_cell_volume 472.72(14)
_computing_cell_refinement 'Bruker SAINT'
_computing_data_collection 'Bruker APEX2'
_computing_data_reduction 'Bruker SAINT'
_computing_structure_refinement 'SHELXL-2014/7 (Sheldrick, 2014)'
_computing_structure_solution SHELXT
_diffrn_ambient_temperature 200(2)
_diffrn_measured_fraction_theta_full 1.000
_diffrn_measured_fraction_theta_max 1.000
_diffrn_measurement_device_type 'CCD area detector'
_diffrn_measurement_method 'phi and omega scans'
_diffrn_radiation_type MoK\a
_diffrn_radiation_wavelength 0.71073
_diffrn_reflns_av_R_equivalents 0.0493
_diffrn_reflns_av_unetI/netI 0.0369
_diffrn_reflns_Laue_measured_fraction_full 1.000
_diffrn_reflns_Laue_measured_fraction_max 1.000
_diffrn_reflns_limit_h_max 5
_diffrn_reflns_limit_h_min -5
_diffrn_reflns_limit_k_max 17
_diffrn_reflns_limit_k_min -17
_diffrn_reflns_limit_l_max 9
_diffrn_reflns_limit_l_min -9
_diffrn_reflns_number 6072
_diffrn_reflns_point_group_measured_fraction_full 0.992
_diffrn_reflns_point_group_measured_fraction_max 0.993
_diffrn_reflns_theta_full 25.242
_diffrn_reflns_theta_max 26.991
_diffrn_reflns_theta_min 1.529
_diffrn_source 'sealed tube'
_exptl_absorpt_coefficient_mu 13.271
_exptl_absorpt_correction_T_max 0.76
_exptl_absorpt_correction_T_min 0.59
_exptl_absorpt_correction_type multi-scan
_exptl_crystal_colour grey
_exptl_crystal_density_diffrn 4.670
_exptl_crystal_description irregular
_exptl_crystal_F_000 579
_exptl_crystal_size_max 0.040
_exptl_crystal_size_mid 0.030
_exptl_crystal_size_min 0.020
_refine_diff_density_max 2.017
_refine_diff_density_min -2.150
_refine_diff_density_rms 0.292
_refine_ls_abs_structure_details
;
 Flack x determined using 478 quotients [(I+)-(I-)]/[(I+)+(I-)]
 (Parsons, Flack and Wagner, Acta Cryst. B69 (2013) 249-259).
;
_refine_ls_abs_structure_Flack 0.06(9)
_refine_ls_extinction_method none
_refine_ls_goodness_of_fit_ref 1.094
_refine_ls_hydrogen_treatment undef
_refine_ls_matrix_type full
_refine_ls_number_parameters 55
_refine_ls_number_reflns 1201
_refine_ls_number_restraints 1
_refine_ls_restrained_S_all 1.094
_refine_ls_R_factor_all 0.0349
_refine_ls_R_factor_gt 0.0305
_refine_ls_shift/su_max 0.004
_refine_ls_shift/su_mean 0.001
_refine_ls_structure_factor_coef Fsqd
_refine_ls_weighting_details 'w=1/[\s^2^(Fo^2^)+(0.0181P)^2^+6.9258P] where P=(Fo^2^+2Fc^2^)/3'
_refine_ls_weighting_scheme calc
_refine_ls_wR_factor_gt 0.0625
_refine_ls_wR_factor_ref 0.0646
_reflns_Friedel_coverage 0.851
_reflns_Friedel_fraction_full 0.983
_reflns_Friedel_fraction_max 0.986
_reflns_number_gt 1112
_reflns_number_total 1201
_reflns_threshold_expression 'I > 2\s(I)'
_cod_data_source_file c9dt02803j2.cif
_cod_data_source_block shelx_CCDC2
_cod_depositor_comments 'Adding full bibliography for 7700960--7700963.cif.'
_cod_database_code 7700962
_shelx_shelxl_version_number 2014/7
_shelx_space_group_comment
;
The symmetry employed for this shelxl refinement is uniquely defined
by the following loop, which should always be used as a source of
symmetry information in preference to the above space-group names.
They are only intended as comments.
;
_shelx_estimated_absorpt_t_min 0.619
_shelx_estimated_absorpt_t_max 0.777

loop_
_space_group_symop_operation_xyz
'x, y, z'
'-x, -y, z'
'x, -y, z'
'-x, y, z'

loop_
_atom_site_label
_atom_site_type_symbol
_atom_site_fract_x
_atom_site_fract_y
_atom_site_fract_z
_atom_site_U_iso_or_equiv
_atom_site_adp_type
_atom_site_occupancy
_atom_site_site_symmetry_order
_atom_site_calc_flag
_atom_site_refinement_flags_posn
_atom_site_refinement_flags_adp
_atom_site_refinement_flags_occupancy
Ca1 Ca 0.5000 0.2116(3) 0.0249(5) 0.0093(9) Uani 1 2 d S T P
Ca2 Ca 0.5000 0.2963(4) 0.5377(6) 0.0169(10) Uani 1 2 d S T P
Ca3 Ca 0.5000 0.5000 0.1500(9) 0.0115(13) Uani 1 4 d S T P
Ca4 Ca 0.5000 0.0000 0.6609(9) 0.0151(14) Uani 1 4 d S T P
Li1 Li 0.0000 0.126(3) 0.365(14) 0.016 Uiso 1 2 d S U P
Li2 Li 0.5000 0.5000 0.727(13) 0.016(13) Uiso 1 4 d S . P
Sn1 Sn 0.0000 0.16260(10) 0.7314(2) 0.0094(4) Uani 1 2 d S T P
Sn2 Sn 0.0000 0.32585(9) 0.2434(2) 0.0087(3) Uani 1 2 d S T P
Sn3 Sn 0.0000 0.37660(10) 0.8653(3) 0.0103(3) Uani 1 2 d S T P
Sn4 Sn 0.5000 0.0000 0.2433(4) 0.0126(4) Uani 1 4 d S T P
Sn5 Sn 0.0000 0.5000 0.4819(3) 0.0104(5) Uani 1 4 d S T P
Sn6 Sn 0.0000 0.0000 0.0001(3) 0.0186(6) Uani 1 4 d S T P

loop_
_atom_site_aniso_label
_atom_site_aniso_U_11
_atom_site_aniso_U_22
_atom_site_aniso_U_33
_atom_site_aniso_U_23
_atom_site_aniso_U_13
_atom_site_aniso_U_12
Ca1 0.008(2) 0.010(2) 0.010(2) -0.0013(17) 0.000 0.000
Ca2 0.013(2) 0.023(2) 0.015(3) 0.0050(19) 0.000 0.000
Ca3 0.010(3) 0.009(3) 0.015(3) 0.000 0.000 0.000
Ca4 0.012(3) 0.012(3) 0.021(4) 0.000 0.000 0.000
Sn1 0.0082(6) 0.0102(6) 0.0099(9) 0.0009(8) 0.000 0.000
Sn2 0.0083(6) 0.0094(6) 0.0083(8) -0.0016(8) 0.000 0.000
Sn3 0.0103(6) 0.0106(6) 0.0101(7) 0.0008(6) 0.000 0.000
Sn4 0.0110(9) 0.0136(9) 0.0134(10) 0.000 0.000 0.000
Sn5 0.0108(10) 0.0106(10) 0.0098(12) 0.000 0.000 0.000
Sn6 0.0183(12) 0.0190(11) 0.0186(16) 0.000 0.000 0.000

loop_
_atom_type_symbol
_atom_type_description
_atom_type_scat_dispersion_real
_atom_type_scat_dispersion_imag
_atom_type_scat_source
Li Li -0.0003 0.0001 'International Tables Vol C Tables 4.2.6.8 and 6.1.1.4'
Ca Ca 0.2262 0.3064 'International Tables Vol C Tables 4.2.6.8 and 6.1.1.4'
Sn Sn -0.6537 1.4246 'International Tables Vol C Tables 4.2.6.8 and 6.1.1.4'

loop_
_geom_angle_atom_site_label_1
_geom_angle_atom_site_label_2
_geom_angle_atom_site_label_3
_geom_angle
_geom_angle_site_symmetry_1
_geom_angle_site_symmetry_3
Sn2 Ca1 Sn2 91.48(11) . 1_655
Sn2 Ca1 Sn4 98.09(10) . .
Sn2 Ca1 Sn4 98.09(10) 1_655 .
Sn2 Ca1 Sn1 86.60(4) . 1_554
Sn2 Ca1 Sn1 161.68(15) 1_655 1_554
Sn4 Ca1 Sn1 100.22(11) . 1_554
Sn2 Ca1 Sn1 161.68(15) . 1_654
Sn2 Ca1 Sn1 86.60(4) 1_655 1_654
Sn4 Ca1 Sn1 100.22(11) . 1_654
Sn1 Ca1 Sn1 89.53(11) 1_554 1_654
Sn2 Ca1 Sn3 111.61(13) . 1_654
Sn2 Ca1 Sn3 52.91(7) 1_655 1_654
Sn4 Ca1 Sn3 137.28(5) . 1_654
Sn1 Ca1 Sn3 111.18(13) 1_554 1_654
Sn1 Ca1 Sn3 53.58(5) 1_654 1_654
Sn2 Ca1 Sn3 52.91(7) . 1_554
Sn2 Ca1 Sn3 111.61(13) 1_655 1_554
Sn4 Ca1 Sn3 137.28(5) . 1_554
Sn1 Ca1 Sn3 53.58(5) 1_554 1_554
Sn1 Ca1 Sn3 111.18(13) 1_654 1_554
Sn3 Ca1 Sn3 85.39(11) 1_654 1_554
Sn2 Ca1 Sn6 86.24(5) . .
Sn2 Ca1 Sn6 147.52(14) 1_655 .
Sn4 Ca1 Sn6 50.46(7) . .
Sn1 Ca1 Sn6 50.57(5) 1_554 .
Sn1 Ca1 Sn6 104.99(11) 1_654 .
Sn3 Ca1 Sn6 155.11(14) 1_654 .
Sn3 Ca1 Sn6 92.66(4) 1_554 .
Sn2 Ca1 Sn6 147.52(14) . 1_655
Sn2 Ca1 Sn6 86.25(5) 1_655 1_655
Sn4 Ca1 Sn6 50.46(7) . 1_655
Sn1 Ca1 Sn6 104.99(11) 1_554 1_655
Sn1 Ca1 Sn6 50.57(6) 1_654 1_655
Sn3 Ca1 Sn6 92.66(4) 1_654 1_655
Sn3 Ca1 Sn6 155.11(14) 1_554 1_655
Sn6 Ca1 Sn6 78.79(9) . 1_655
Sn2 Ca1 Li1 103.5(12) . 1_655
Sn2 Ca1 Li1 47.7(5) 1_655 1_655
Sn4 Ca1 Li1 51.0(5) . 1_655
Sn1 Ca1 Li1 150.1(6) 1_554 1_655
Sn1 Ca1 Li1 88.6(11) 1_654 1_655
Sn3 Ca1 Li1 91.4(7) 1_654 1_655
Sn3 Ca1 Li1 151.9(10) 1_554 1_655
Sn6 Ca1 Li1 101.4(5) . 1_655
Sn6 Ca1 Li1 52.8(11) 1_655 1_655
Sn2 Ca1 Li1 47.7(5) . .
Sn2 Ca1 Li1 103.5(12) 1_655 .
Sn4 Ca1 Li1 51.0(5) . .
Sn1 Ca1 Li1 88.6(11) 1_554 .
Sn1 Ca1 Li1 150.1(6) 1_654 .
Sn3 Ca1 Li1 151.9(10) 1_654 .
Sn3 Ca1 Li1 91.4(7) 1_554 .
Sn6 Ca1 Li1 52.8(11) . .
Sn6 Ca1 Li1 101.4(5) 1_655 .
Li1 Ca1 Li1 78.5(19) 1_655 .
Sn2 Ca1 Ca2 110.98(11) . 1_554
Sn2 Ca1 Ca2 110.98(11) 1_655 1_554
Sn4 Ca1 Ca2 137.50(15) . 1_554
Sn1 Ca1 Ca2 53.47(7) 1_554 1_554
Sn1 Ca1 Ca2 53.47(7) 1_654 1_554
Sn3 Ca1 Ca2 58.14(9) 1_654 1_554
Sn3 Ca1 Ca2 58.14(9) 1_554 1_554
Sn6 Ca1 Ca2 99.99(11) . 1_554
Sn6 Ca1 Ca2 99.99(11) 1_655 1_554
Li1 Ca1 Ca2 140.2(11) 1_655 1_554
Li1 Ca1 Ca2 140.3(11) . 1_554
Li2 Ca2 Sn2 102.7(11) . 1_655
Li2 Ca2 Sn2 102.7(11) . .
Sn2 Ca2 Sn2 90.82(12) 1_655 .
Li2 Ca2 Sn1 105.4(11) . .
Sn2 Ca2 Sn1 151.90(18) 1_655 .
Sn2 Ca2 Sn1 82.78(5) . .
Li2 Ca2 Sn1 105.4(11) . 1_655
Sn2 Ca2 Sn1 82.78(5) 1_655 1_655
Sn2 Ca2 Sn1 151.90(18) . 1_655
Sn1 Ca2 Sn1 90.08(12) . 1_655
Li2 Ca2 Li1 138.5(6) . .
Sn2 Ca2 Li1 106.7(14) 1_655 .
Sn2 Ca2 Li1 49.1(11) . .
Sn1 Ca2 Li1 49.5(16) . .
Sn1 Ca2 Li1 106.7(8) 1_655 .
Li2 Ca2 Li1 138.5(6) . 1_655
Sn2 Ca2 Li1 49.1(11) 1_655 1_655
Sn2 Ca2 Li1 106.7(14) . 1_655
Sn1 Ca2 Li1 106.7(8) . 1_655
Sn1 Ca2 Li1 49.5(16) 1_655 1_655
Li1 Ca2 Li1 82.8(13) . 1_655
Li2 Ca2 Sn3 53.6(9) . 1_655
Sn2 Ca2 Sn3 89.23(6) 1_655 1_655
Sn2 Ca2 Sn3 155.48(17) . 1_655
Sn1 Ca2 Sn3 107.72(14) . 1_655
Sn1 Ca2 Sn3 52.20(6) 1_655 1_655
Li1 Ca2 Sn3 152.5(14) . 1_655
Li1 Ca2 Sn3 91.7(12) 1_655 1_655
Li2 Ca2 Sn3 53.6(10) . .
Sn2 Ca2 Sn3 155.48(17) 1_655 .
Sn2 Ca2 Sn3 89.23(6) . .
Sn1 Ca2 Sn3 52.20(6) . .
Sn1 Ca2 Sn3 107.72(14) 1_655 .
Li1 Ca2 Sn3 91.7(12) . .
Li1 Ca2 Sn3 152.5(14) 1_655 .
Sn3 Ca2 Sn3 80.81(12) 1_655 .
Li2 Ca2 Sn5 52.5(9) . 1_655
Sn2 Ca2 Sn5 50.73(6) 1_655 1_655
Sn2 Ca2 Sn5 106.63(14) . 1_655
Sn1 Ca2 Sn5 156.95(16) . 1_655
Sn1 Ca2 Sn5 90.40(4) 1_655 1_655
Li1 Ca2 Sn5 150.5(16) . 1_655
Li1 Ca2 Sn5 91.0(5) 1_655 1_655
Sn3 Ca2 Sn5 55.91(7) 1_655 1_655
Sn3 Ca2 Sn5 106.02(13) . 1_655
Li2 Ca2 Sn5 52.5(9) . .
Sn2 Ca2 Sn5 106.62(14) 1_655 .
Sn2 Ca2 Sn5 50.73(6) . .
Sn1 Ca2 Sn5 90.40(4) . .
Sn1 Ca2 Sn5 156.96(16) 1_655 .
Li1 Ca2 Sn5 91.0(5) . .
Li1 Ca2 Sn5 150.5(16) 1_655 .
Sn3 Ca2 Sn5 106.02(13) 1_655 .
Sn3 Ca2 Sn5 55.91(7) . .
Sn5 Ca2 Sn5 80.37(11) 1_655 .
Li2 Ca2 Ca1 78.7(16) . 1_556
Sn2 Ca2 Ca1 134.18(6) 1_655 1_556
Sn2 Ca2 Ca1 134.18(6) . 1_556
Sn1 Ca2 Ca1 53.85(8) . 1_556
Sn1 Ca2 Ca1 53.85(8) 1_655 1_556
Li1 Ca2 Ca1 100.0(16) . 1_556
Li1 Ca2 Ca1 100.0(16) 1_655 1_556
Sn3 Ca2 Ca1 54.28(8) 1_655 1_556
Sn3 Ca2 Ca1 54.28(8) . 1_556
Sn5 Ca2 Ca1 109.41(12) 1_655 1_556
Sn5 Ca2 Ca1 109.41(12) . 1_556
Li2 Ca3 Sn2 102.29(11) 1_554 2_665
Li2 Ca3 Sn2 102.29(11) 1_554 2_565
Sn2 Ca3 Sn2 87.41(6) 2_665 2_565
Li2 Ca3 Sn2 102.29(11) 1_554 1_655
Sn2 Ca3 Sn2 87.39(6) 2_665 1_655
Sn2 Ca3 Sn2 155.4(2) 2_565 1_655
Li2 Ca3 Sn2 102.29(11) 1_554 .
Sn2 Ca3 Sn2 155.4(2) 2_665 .
Sn2 Ca3 Sn2 87.40(6) 2_565 .
Sn2 Ca3 Sn2 87.41(6) 1_655 .
Li2 Ca3 Sn5 137.59(8) 1_554 .
Sn2 Ca3 Sn5 107.99(15) 2_665 .
Sn2 Ca3 Sn5 51.45(6) 2_565 .
Sn2 Ca3 Sn5 107.99(15) 1_655 .
Sn2 Ca3 Sn5 51.45(6) . .
Li2 Ca3 Sn5 137.59(8) 1_554 1_655
Sn2 Ca3 Sn5 51.45(6) 2_665 1_655
Sn2 Ca3 Sn5 107.99(15) 2_565 1_655
Sn2 Ca3 Sn5 51.45(6) 1_655 1_655
Sn2 Ca3 Sn5 107.99(15) . 1_655
Sn5 Ca3 Sn5 84.82(16) . 1_655
Li2 Ca3 Sn3 52.53(9) 1_554 1_554
Sn2 Ca3 Sn3 153.37(19) 2_665 1_554
Sn2 Ca3 Sn3 89.94(5) 2_565 1_554
Sn2 Ca3 Sn3 105.07(7) 1_655 1_554
Sn2 Ca3 Sn3 50.58(5) . 1_554
Sn5 Ca3 Sn3 90.71(4) . 1_554
Sn5 Ca3 Sn3 152.37(6) 1_655 1_554
Li2 Ca3 Sn3 52.53(9) 1_554 2_564
Sn2 Ca3 Sn3 105.07(7) 2_665 2_564
Sn2 Ca3 Sn3 50.58(5) 2_565 2_564
Sn2 Ca3 Sn3 153.37(19) 1_655 2_564
Sn2 Ca3 Sn3 89.94(5) . 2_564
Sn5 Ca3 Sn3 90.71(4) . 2_564
Sn5 Ca3 Sn3 152.37(6) 1_655 2_564
Sn3 Ca3 Sn3 54.62(8) 1_554 2_564
Li2 Ca3 Sn3 52.53(10) 1_554 2_664
Sn2 Ca3 Sn3 50.58(5) 2_665 2_664
Sn2 Ca3 Sn3 105.07(7) 2_565 2_664
Sn2 Ca3 Sn3 89.94(5) 1_655 2_664
Sn2 Ca3 Sn3 153.37(19) . 2_664
Sn5 Ca3 Sn3 152.37(6) . 2_664
Sn5 Ca3 Sn3 90.71(4) 1_655 2_664
Sn3 Ca3 Sn3 105.06(19) 1_554 2_664
Sn3 Ca3 Sn3 80.72(13) 2_564 2_664
Li2 Ca3 Sn3 52.53(10) 1_554 1_654
Sn2 Ca3 Sn3 89.94(5) 2_665 1_654
Sn2 Ca3 Sn3 153.37(19) 2_565 1_654
Sn2 Ca3 Sn3 50.58(5) 1_655 1_654
Sn2 Ca3 Sn3 105.07(7) . 1_654
Sn5 Ca3 Sn3 152.37(6) . 1_654
Sn5 Ca3 Sn3 90.71(4) 1_655 1_654
Sn3 Ca3 Sn3 80.72(13) 1_554 1_654
Sn3 Ca3 Sn3 105.06(19) 2_564 1_654
Sn3 Ca3 Sn3 54.62(8) 2_664 1_654
Li2 Ca3 Ca1 76.00(11) 1_554 2_665
Sn2 Ca3 Ca1 51.77(4) 2_665 2_665
Sn2 Ca3 Ca1 51.77(4) 2_565 2_665
Sn2 Ca3 Ca1 136.205(19) 1_655 2_665
Sn2 Ca3 Ca1 136.205(19) . 2_665
Sn5 Ca3 Ca1 100.29(7) . 2_665
Sn5 Ca3 Ca1 100.29(7) 1_655 2_665
Sn3 Ca3 Ca1 107.34(13) 1_554 2_665
Sn3 Ca3 Ca1 53.68(6) 2_564 2_665
Sn3 Ca3 Ca1 53.68(6) 2_664 2_665
Sn3 Ca3 Ca1 107.34(13) 1_654 2_665
Sn4 Ca4 Sn1 99.65(12) . 1_655
Sn4 Ca4 Sn1 99.65(12) . 2
Sn1 Ca4 Sn1 160.7(2) 1_655 2
Sn4 Ca4 Sn1 99.65(12) . 2_655
Sn1 Ca4 Sn1 84.56(5) 1_655 2_655
Sn1 Ca4 Sn1 92.22(6) 2 2_655
Sn4 Ca4 Sn1 99.65(12) . .
Sn1 Ca4 Sn1 92.22(6) 1_655 .
Sn1 Ca4 Sn1 84.56(5) 2 .
Sn1 Ca4 Sn1 160.7(2) 2_655 .
Sn4 Ca4 Sn6 138.21(8) . 1_656
Sn1 Ca4 Sn6 52.76(7) 1_655 1_656
Sn1 Ca4 Sn6 110.81(16) 2 1_656
Sn1 Ca4 Sn6 52.76(6) 2_655 1_656
Sn1 Ca4 Sn6 110.81(16) . 1_656
Sn4 Ca4 Sn6 138.21(8) . 1_556
Sn1 Ca4 Sn6 110.81(16) 1_655 1_556
Sn1 Ca4 Sn6 52.76(6) 2 1_556
Sn1 Ca4 Sn6 110.81(16) 2_655 1_556
Sn1 Ca4 Sn6 52.76(7) . 1_556
Sn6 Ca4 Sn6 83.58(16) 1_656 1_556
Sn4 Ca4 Li1 51.6(13) . .
Sn1 Ca4 Li1 104.7(5) 1_655 .
Sn1 Ca4 Li1 87.4(5) 2 .
Sn1 Ca4 Li1 150.5(13) 2_655 .
Sn1 Ca4 Li1 48.5(13) . .
Sn6 Ca4 Li1 152.4(8) 1_656 .
Sn6 Ca4 Li1 92.3(12) 1_556 .
Sn4 Ca4 Li1 51.6(13) . 2
Sn1 Ca4 Li1 150.5(13) 1_655 2
Sn1 Ca4 Li1 48.5(13) 2 2
Sn1 Ca4 Li1 104.7(5) 2_655 2
Sn1 Ca4 Li1 87.4(5) . 2
Sn6 Ca4 Li1 152.4(8) 1_656 2
Sn6 Ca4 Li1 92.3(12) 1_556 2
Li1 Ca4 Li1 54.6(14) . 2
Sn4 Ca4 Li1 51.6(13) . 2_655
Sn1 Ca4 Li1 87.4(5) 1_655 2_655
Sn1 Ca4 Li1 104.7(5) 2 2_655
Sn1 Ca4 Li1 48.5(13) 2_655 2_655
Sn1 Ca4 Li1 150.5(13) . 2_655
Sn6 Ca4 Li1 92.3(12) 1_656 2_655
Sn6 Ca4 Li1 152.4(8) 1_556 2_655
Li1 Ca4 Li1 103(3) . 2_655
Li1 Ca4 Li1 78.9(17) 2 2_655
Sn4 Ca4 Li1 51.6(13) . 1_655
Sn1 Ca4 Li1 48.5(13) 1_655 1_655
Sn1 Ca4 Li1 150.5(13) 2 1_655
Sn1 Ca4 Li1 87.4(5) 2_655 1_655
Sn1 Ca4 Li1 104.7(5) . 1_655
Sn6 Ca4 Li1 92.3(12) 1_656 1_655
Sn6 Ca4 Li1 152.4(8) 1_556 1_655
Li1 Ca4 Li1 78.9(17) . 1_655
Li1 Ca4 Li1 103(3) 2 1_655
Li1 Ca4 Li1 54.6(14) 2_655 1_655
Sn4 Ca4 Ca1 134.66(10) . 1_556
Sn1 Ca4 Ca1 53.40(7) 1_655 1_556
Sn1 Ca4 Ca1 111.14(16) 2 1_556
Sn1 Ca4 Ca1 111.14(16) 2_655 1_556
Sn1 Ca4 Ca1 53.40(7) . 1_556
Sn6 Ca4 Ca1 58.39(10) 1_656 1_556
Sn6 Ca4 Ca1 58.39(10) 1_556 1_556
Li1 Ca4 Ca1 96.3(11) . 1_556
Li1 Ca4 Ca1 139.7(7) 2 1_556
Li1 Ca4 Ca1 139.7(7) 2_655 1_556
Li1 Ca4 Ca1 96.3(11) 1_655 1_556
Sn2 Li1 Sn1 99.3(19) . .
Sn2 Li1 Sn4 115(2) . 1_455
Sn1 Li1 Sn4 114(2) . 1_455
Sn2 Li1 Sn4 115(2) . .
Sn1 Li1 Sn4 114(2) . .
Sn4 Li1 Sn4 100.9(18) 1_455 .
Sn2 Li1 Sn6 102(3) . .
Sn1 Li1 Sn6 158.9(18) . .
Sn4 Li1 Sn6 56.6(14) 1_455 .
Sn4 Li1 Sn6 56.6(14) . .
Sn2 Li1 Li1 161(2) . 2
Sn1 Li1 Li1 99.9(8) . 2
Sn4 Li1 Li1 56.2(7) 1_455 2
Sn4 Li1 Li1 56.2(7) . 2
Sn6 Li1 Li1 59.0(11) . 2
Sn2 Li1 Ca2 60.8(7) . 1_455
Sn1 Li1 Ca2 61.1(14) . 1_455
Sn4 Li1 Ca2 88.1(3) 1_455 1_455
Sn4 Li1 Ca2 170.9(18) . 1_455
Sn6 Li1 Ca2 131.1(18) . 1_455
Li1 Li1 Ca2 130.4(7) 2 1_455
Sn2 Li1 Ca2 60.8(7) . .
Sn1 Li1 Ca2 61.1(14) . .
Sn4 Li1 Ca2 170.9(18) 1_455 .
Sn4 Li1 Ca2 88.1(3) . .
Sn6 Li1 Ca2 131.1(18) . .
Li1 Li1 Ca2 130.4(7) 2 .
Ca2 Li1 Ca2 82.8(13) 1_455 .
Sn2 Li1 Ca4 129.6(14) . .
Sn1 Li1 Ca4 57.8(15) . .
Sn4 Li1 Ca4 115.2(14) 1_455 .
Sn4 Li1 Ca4 56.4(8) . .
Sn6 Li1 Ca4 107.2(9) . .
Li1 Li1 Ca4 62.7(7) 2 .
Ca2 Li1 Ca4 119(3) 1_455 .
Ca2 Li1 Ca4 69.0(12) . .
Sn2 Li1 Ca4 129.6(14) . 1_455
Sn1 Li1 Ca4 57.8(15) . 1_455
Sn4 Li1 Ca4 56.4(8) 1_455 1_455
Sn4 Li1 Ca4 115.2(14) . 1_455
Sn6 Li1 Ca4 107.2(9) . 1_455
Li1 Li1 Ca4 62.7(7) 2 1_455
Ca2 Li1 Ca4 69.0(12) 1_455 1_455
Ca2 Li1 Ca4 119(3) . 1_455
Ca4 Li1 Ca4 78.9(17) . 1_455
Sn2 Li1 Ca1 58.2(13) . 1_455
Sn1 Li1 Ca1 130.1(11) . 1_455
Sn4 Li1 Ca1 57.8(12) 1_455 1_455
Sn4 Li1 Ca1 116(3) . 1_455
Sn6 Li1 Ca1 63.4(17) . 1_455
Li1 Li1 Ca1 108.2(6) 2 1_455
Ca2 Li1 Ca1 69.4(6) 1_455 1_455
Ca2 Li1 Ca1 119.0(13) . 1_455
Ca4 Li1 Ca1 170.2(19) . 1_455
Ca4 Li1 Ca1 100.4(2) 1_455 1_455
Sn2 Li1 Ca1 58.2(13) . .
Sn1 Li1 Ca1 130.1(11) . .
Sn4 Li1 Ca1 116(3) 1_455 .
Sn4 Li1 Ca1 57.8(12) . .
Sn6 Li1 Ca1 63.4(17) . .
Li1 Li1 Ca1 108.2(6) 2 .
Ca2 Li1 Ca1 119.0(13) 1_455 .
Ca2 Li1 Ca1 69.4(6) . .
Ca4 Li1 Ca1 100.4(2) . .
Ca4 Li1 Ca1 170.2(19) 1_455 .
Ca1 Li1 Ca1 78.5(19) 1_455 .
Sn5 Li2 Sn5 102(3) 1_655 .
Sn5 Li2 Sn3 67.9(4) 1_655 2_665
Sn5 Li2 Sn3 144.4(17) . 2_665
Sn5 Li2 Sn3 144.4(17) 1_655 .
Sn5 Li2 Sn3 67.9(4) . .
Sn3 Li2 Sn3 139(4) 2_665 .
Sn5 Li2 Sn3 67.9(4) 1_655 1_655
Sn5 Li2 Sn3 144.4(17) . 1_655
Sn3 Li2 Sn3 65.6(8) 2_665 1_655
Sn3 Li2 Sn3 99.8(16) . 1_655
Sn5 Li2 Sn3 144.4(17) 1_655 2_565
Sn5 Li2 Sn3 67.9(4) . 2_565
Sn3 Li2 Sn3 99.8(16) 2_665 2_565
Sn3 Li2 Sn3 65.6(8) . 2_565
Sn3 Li2 Sn3 139(4) 1_655 2_565
Sn5 Li2 Ca2 72.7(15) 1_655 .
Sn5 Li2 Ca2 72.7(15) . .
Sn3 Li2 Ca2 129.9(5) 2_665 .
Sn3 Li2 Ca2 71.7(2) . .
Sn3 Li2 Ca2 71.7(2) 1_655 .
Sn3 Li2 Ca2 129.9(5) 2_565 .
Sn5 Li2 Ca2 72.7(15) 1_655 2_665
Sn5 Li2 Ca2 72.7(15) . 2_665
Sn3 Li2 Ca2 71.7(2) 2_665 2_665
Sn3 Li2 Ca2 129.9(5) . 2_665
Sn3 Li2 Ca2 129.9(5) 1_655 2_665
Sn3 Li2 Ca2 71.7(2) 2_565 2_665
Ca2 Li2 Ca2 124(3) . 2_665
Sn5 Li2 Ca3 129.0(15) 1_655 1_556
Sn5 Li2 Ca3 129.0(15) . 1_556
Sn3 Li2 Ca3 69.6(18) 2_665 1_556
Sn3 Li2 Ca3 69.6(18) . 1_556
Sn3 Li2 Ca3 69.6(18) 1_655 1_556
Sn3 Li2 Ca3 69.6(18) 2_565 1_556
Ca2 Li2 Ca3 118.2(16) . 1_556
Ca2 Li2 Ca3 118.2(16) 2_665 1_556
Li1 Sn1 Sn6 123.6(8) . 1_556
Li1 Sn1 Sn3 119.7(8) . .
Sn6 Sn1 Sn3 116.72(8) 1_556 .
Li1 Sn1 Ca4 73.7(5) . 1_455
Sn6 Sn1 Ca4 68.13(11) 1_556 1_455
Sn3 Sn1 Ca4 133.61(4) . 1_455
Li1 Sn1 Ca4 73.7(5) . .
Sn6 Sn1 Ca4 68.13(10) 1_556 .
Sn3 Sn1 Ca4 133.61(4) . .
Ca4 Sn1 Ca4 92.22(6) 1_455 .
Li1 Sn1 Ca2 69.4(5) . 1_455
Sn6 Sn1 Ca2 134.84(6) 1_556 1_455
Sn3 Sn1 Ca2 69.01(10) . 1_455
Ca4 Sn1 Ca2 77.27(9) 1_455 1_455
Ca4 Sn1 Ca2 143.09(15) . 1_455
Li1 Sn1 Ca2 69.4(5) . .
Sn6 Sn1 Ca2 134.84(6) 1_556 .
Sn3 Sn1 Ca2 69.01(10) . .
Ca4 Sn1 Ca2 143.09(15) 1_455 .
Ca4 Sn1 Ca2 77.27(9) . .
Ca2 Sn1 Ca2 90.08(12) 1_455 .
Li1 Sn1 Ca1 134.89(10) . 1_556
Sn6 Sn1 Ca1 70.99(8) 1_556 1_556
Sn3 Sn1 Ca1 65.35(8) . 1_556
Ca4 Sn1 Ca1 139.03(13) 1_455 1_556
Ca4 Sn1 Ca1 74.93(11) . 1_556
Ca2 Sn1 Ca1 134.34(12) 1_455 1_556
Ca2 Sn1 Ca1 72.68(9) . 1_556
Li1 Sn1 Ca1 134.89(10) . 1_456
Sn6 Sn1 Ca1 70.99(8) 1_556 1_456
Sn3 Sn1 Ca1 65.35(8) . 1_456
Ca4 Sn1 Ca1 74.93(11) 1_455 1_456
Ca4 Sn1 Ca1 139.03(13) . 1_456
Ca2 Sn1 Ca1 72.68(9) 1_455 1_456
Ca2 Sn1 Ca1 134.33(12) . 1_456
Ca1 Sn1 Ca1 89.53(11) 1_556 1_456
Li1 Sn2 Sn5 123(2) . .
Li1 Sn2 Sn3 122(2) . 1_554
Sn5 Sn2 Sn3 115.05(6) . 1_554
Li1 Sn2 Ca1 74.1(14) . 1_455
Sn5 Sn2 Ca1 133.50(6) . 1_455
Sn3 Sn2 Ca1 66.68(8) 1_554 1_455
Li1 Sn2 Ca1 74.1(14) . .
Sn5 Sn2 Ca1 133.50(6) . .
Sn3 Sn2 Ca1 66.68(8) 1_554 .
Ca1 Sn2 Ca1 91.48(11) 1_455 .
Li1 Sn2 Ca2 70.0(13) . .
Sn5 Sn2 Ca2 70.57(9) . .
Sn3 Sn2 Ca2 134.50(6) 1_554 .
Ca1 Sn2 Ca2 144.12(12) 1_455 .
Ca1 Sn2 Ca2 77.89(9) . .
Li1 Sn2 Ca2 70.0(13) . 1_455
Sn5 Sn2 Ca2 70.57(9) . 1_455
Sn3 Sn2 Ca2 134.50(6) 1_554 1_455
Ca1 Sn2 Ca2 77.89(9) 1_455 1_455
Ca1 Sn2 Ca2 144.12(12) . 1_455
Ca2 Sn2 Ca2 90.82(12) . 1_455
Li1 Sn2 Ca3 136.25(9) . 1_455
Sn5 Sn2 Ca3 65.71(9) . 1_455
Sn3 Sn2 Ca3 68.63(11) 1_554 1_455
Ca1 Sn2 Ca3 73.73(9) 1_455 1_455
Ca1 Sn2 Ca3 135.19(13) . 1_455
Ca2 Sn2 Ca3 136.28(13) . 1_455
Ca2 Sn2 Ca3 74.85(11) 1_455 1_455
Li1 Sn2 Ca3 136.25(9) . .
Sn5 Sn2 Ca3 65.71(9) . .
Sn3 Sn2 Ca3 68.63(11) 1_554 .
Ca1 Sn2 Ca3 135.19(13) 1_455 .
Ca1 Sn2 Ca3 73.73(9) . .
Ca2 Sn2 Ca3 74.85(11) . .
Ca2 Sn2 Ca3 136.28(13) 1_455 .
Ca3 Sn2 Ca3 87.41(6) 1_455 .
Sn2 Sn3 Sn1 96.62(6) 1_556 .
Sn2 Sn3 Li2 117.5(18) 1_556 .
Sn1 Sn3 Li2 113.1(10) . .
Sn2 Sn3 Li2 117.5(17) 1_556 1_455
Sn1 Sn3 Li2 113.1(10) . 1_455
Li2 Sn3 Li2 99.8(16) . 1_455
Sn2 Sn3 Sn3 103.15(4) 1_556 2_565
Sn1 Sn3 Sn3 160.23(7) . 2_565
Li2 Sn3 Sn3 57.2(4) . 2_565
Li2 Sn3 Sn3 57.2(4) 1_455 2_565
Sn2 Sn3 Ca1 60.41(8) 1_556 1_456
Sn1 Sn3 Ca1 61.07(7) . 1_456
Li2 Sn3 Ca1 172.37(19) . 1_456
Li2 Sn3 Ca1 87.3(7) 1_455 1_456
Sn3 Sn3 Ca1 129.97(6) 2_565 1_456
Sn2 Sn3 Ca1 60.41(8) 1_556 1_556
Sn1 Sn3 Ca1 61.07(7) . 1_556
Li2 Sn3 Ca1 87.3(7) . 1_556
Li2 Sn3 Ca1 172.37(19) 1_455 1_556
Sn3 Sn3 Ca1 129.97(7) 2_565 1_556
Ca1 Sn3 Ca1 85.39(11) 1_456 1_556
Sn2 Sn3 Ca2 127.88(8) 1_556 1_455
Sn1 Sn3 Ca2 58.79(9) . 1_455
Li2 Sn3 Ca2 114.5(18) . 1_455
Li2 Sn3 Ca2 54.7(12) 1_455 1_455
Sn3 Sn3 Ca2 107.39(8) 2_565 1_455
Ca1 Sn3 Ca2 67.57(9) 1_456 1_455
Ca1 Sn3 Ca2 119.84(11) 1_556 1_455
Sn2 Sn3 Ca2 127.88(8) 1_556 .
Sn1 Sn3 Ca2 58.79(9) . .
Li2 Sn3 Ca2 54.7(12) . .
Li2 Sn3 Ca2 114.5(18) 1_455 .
Sn3 Sn3 Ca2 107.39(8) 2_565 .
Ca1 Sn3 Ca2 119.85(11) 1_456 .
Ca1 Sn3 Ca2 67.57(9) 1_556 .
Ca2 Sn3 Ca2 80.81(12) 1_455 .
Sn2 Sn3 Ca3 60.79(10) 1_556 1_556
Sn1 Sn3 Ca3 129.61(5) . 1_556
Li2 Sn3 Ca3 57.8(17) . 1_556
Li2 Sn3 Ca3 117.3(10) 1_455 1_556
Sn3 Sn3 Ca3 62.69(4) 2_565 1_556
Ca1 Sn3 Ca3 121.11(14) 1_456 1_556
Ca1 Sn3 Ca3 68.80(8) 1_556 1_556
Ca2 Sn3 Ca3 169.41(12) 1_455 1_556
Ca2 Sn3 Ca3 98.24(9) . 1_556
Sn2 Sn3 Ca3 60.79(10) 1_556 1_456
Sn1 Sn3 Ca3 129.61(5) . 1_456
Li2 Sn3 Ca3 117.3(9) . 1_456
Li2 Sn3 Ca3 57.8(17) 1_455 1_456
Sn3 Sn3 Ca3 62.69(4) 2_565 1_456
Ca1 Sn3 Ca3 68.80(8) 1_456 1_456
Ca1 Sn3 Ca3 121.11(14) 1_556 1_456
Ca2 Sn3 Ca3 98.24(9) 1_455 1_456
Ca2 Sn3 Ca3 169.41(12) . 1_456
Ca3 Sn3 Ca3 80.72(13) 1_556 1_456
Sn6 Sn4 Sn6 102.51(15) . 1_655
Sn6 Sn4 Li1 142.6(14) . 1_655
Sn6 Sn4 Li1 65.9(17) 1_655 1_655
Sn6 Sn4 Li1 65.9(17) . 2
Sn6 Sn4 Li1 142.6(14) 1_655 2
Li1 Sn4 Li1 144(4) 1_655 2
Sn6 Sn4 Li1 142.6(14) . 2_655
Sn6 Sn4 Li1 65.9(17) 1_655 2_655
Li1 Sn4 Li1 67.7(14) 1_655 2_655
Li1 Sn4 Li1 100.9(18) 2 2_655
Sn6 Sn4 Li1 65.9(17) . .
Sn6 Sn4 Li1 142.6(14) 1_655 .
Li1 Sn4 Li1 100.9(18) 1_655 .
Li1 Sn4 Li1 67.7(14) 2 .
Li1 Sn4 Li1 144(4) 2_655 .
Sn6 Sn4 Ca4 128.74(7) . .
Sn6 Sn4 Ca4 128.74(7) 1_655 .
Li1 Sn4 Ca4 72(2) 1_655 .
Li1 Sn4 Ca4 72(2) 2 .
Li1 Sn4 Ca4 72(2) 2_655 .
Li1 Sn4 Ca4 72(2) . .
Sn6 Sn4 Ca1 71.38(7) . .
Sn6 Sn4 Ca1 71.38(7) 1_655 .
Li1 Sn4 Ca1 71.2(14) 1_655 .
Li1 Sn4 Ca1 129.5(9) 2 .
Li1 Sn4 Ca1 129.5(9) 2_655 .
Li1 Sn4 Ca1 71.2(14) . .
Ca4 Sn4 Ca1 120.67(9) . .
Sn6 Sn4 Ca1 71.38(7) . 2_655
Sn6 Sn4 Ca1 71.38(7) 1_655 2_655
Li1 Sn4 Ca1 129.5(9) 1_655 2_655
Li1 Sn4 Ca1 71.2(14) 2 2_655
Li1 Sn4 Ca1 71.2(14) 2_655 2_655
Li1 Sn4 Ca1 129.5(9) . 2_655
Ca4 Sn4 Ca1 120.67(9) . 2_655
Ca1 Sn4 Ca1 118.66(18) . 2_655
Sn2 Sn5 Sn2 103.60(8) 2_565 .
Sn2 Sn5 Li2 112.9(8) 2_565 1_455
Sn2 Sn5 Li2 112.9(8) . 1_455
Sn2 Sn5 Li2 112.9(8) 2_565 .
Sn2 Sn5 Li2 112.9(8) . .
Li2 Sn5 Li2 102(3) 1_455 .
Sn2 Sn5 Ca3 62.83(5) 2_565 1_455
Sn2 Sn5 Ca3 62.83(5) . 1_455
Li2 Sn5 Ca3 86.6(15) 1_455 1_455
Li2 Sn5 Ca3 171.4(15) . 1_455
Sn2 Sn5 Ca3 62.83(5) 2_565 .
Sn2 Sn5 Ca3 62.83(5) . .
Li2 Sn5 Ca3 171.4(15) 1_455 .
Li2 Sn5 Ca3 86.6(15) . .
Ca3 Sn5 Ca3 84.82(16) 1_455 .
Sn2 Sn5 Ca2 131.80(8) 2_565 .
Sn2 Sn5 Ca2 58.70(7) . .
Li2 Sn5 Ca2 115.2(8) 1_455 .
Li2 Sn5 Ca2 54.8(6) . .
Ca3 Sn5 Ca2 121.53(9) 1_455 .
Ca3 Sn5 Ca2 69.67(8) . .
Sn2 Sn5 Ca2 58.70(7) 2_565 2_665
Sn2 Sn5 Ca2 131.80(8) . 2_665
Li2 Sn5 Ca2 115.2(8) 1_455 2_665
Li2 Sn5 Ca2 54.8(6) . 2_665
Ca3 Sn5 Ca2 121.53(9) 1_455 2_665
Ca3 Sn5 Ca2 69.67(8) . 2_665
Ca2 Sn5 Ca2 97.99(11) . 2_665
Sn2 Sn5 Ca2 131.80(8) 2_565 1_455
Sn2 Sn5 Ca2 58.70(7) . 1_455
Li2 Sn5 Ca2 54.8(6) 1_455 1_455
Li2 Sn5 Ca2 115.2(8) . 1_455
Ca3 Sn5 Ca2 69.67(8) 1_455 1_455
Ca3 Sn5 Ca2 121.53(9) . 1_455
Ca2 Sn5 Ca2 80.37(11) . 1_455
Ca2 Sn5 Ca2 166.34(16) 2_665 1_455
Sn2 Sn5 Ca2 58.70(7) 2_565 2_565
Sn2 Sn5 Ca2 131.80(8) . 2_565
Li2 Sn5 Ca2 54.8(6) 1_455 2_565
Li2 Sn5 Ca2 115.2(8) . 2_565
Ca3 Sn5 Ca2 69.67(8) 1_455 2_565
Ca3 Sn5 Ca2 121.53(9) . 2_565
Ca2 Sn5 Ca2 166.34(16) . 2_565
Ca2 Sn5 Ca2 80.37(11) 2_665 2_565
Ca2 Sn5 Ca2 97.99(11) 1_455 2_565
Sn4 Sn6 Sn4 102.51(15) 1_455 .
Sn4 Sn6 Sn1 115.53(4) 1_455 2_554
Sn4 Sn6 Sn1 115.53(4) . 2_554
Sn4 Sn6 Sn1 115.53(4) 1_455 1_554
Sn4 Sn6 Sn1 115.53(4) . 1_554
Sn1 Sn6 Sn1 92.97(8) 2_554 1_554
Sn4 Sn6 Li1 57.5(4) 1_455 2
Sn4 Sn6 Li1 57.5(4) . 2
Sn1 Sn6 Li1 102.5(11) 2_554 2
Sn1 Sn6 Li1 164.5(11) 1_554 2
Sn4 Sn6 Li1 57.5(4) 1_455 .
Sn4 Sn6 Li1 57.5(4) . .
Sn1 Sn6 Li1 164.5(11) 2_554 .
Sn1 Sn6 Li1 102.5(11) 1_554 .
Li1 Sn6 Li1 62(2) 2 .
Sn4 Sn6 Ca4 86.95(11) 1_455 1_454
Sn4 Sn6 Ca4 170.53(11) . 1_454
Sn1 Sn6 Ca4 59.11(6) 2_554 1_454
Sn1 Sn6 Ca4 59.11(6) 1_554 1_454
Li1 Sn6 Ca4 129.7(5) 2 1_454
Li1 Sn6 Ca4 129.7(5) . 1_454
Sn4 Sn6 Ca4 170.53(11) 1_455 1_554
Sn4 Sn6 Ca4 86.95(11) . 1_554
Sn1 Sn6 Ca4 59.11(6) 2_554 1_554
Sn1 Sn6 Ca4 59.11(6) 1_554 1_554
Li1 Sn6 Ca4 129.7(5) 2 1_554
Li1 Sn6 Ca4 129.7(6) . 1_554
Ca4 Sn6 Ca4 83.58(16) 1_454 1_554
Sn4 Sn6 Ca1 117.55(8) 1_455 .
Sn4 Sn6 Ca1 58.16(6) . .
Sn1 Sn6 Ca1 126.51(8) 2_554 .
Sn1 Sn6 Ca1 58.44(6) 1_554 .
Li1 Sn6 Ca1 110.6(8) 2 .
Li1 Sn6 Ca1 63.8(8) . .
Ca4 Sn6 Ca1 117.50(8) 1_454 .
Ca4 Sn6 Ca1 67.41(8) 1_554 .
Sn4 Sn6 Ca1 58.16(6) 1_455 2
Sn4 Sn6 Ca1 117.55(8) . 2
Sn1 Sn6 Ca1 58.44(6) 2_554 2
Sn1 Sn6 Ca1 126.51(8) 1_554 2
Li1 Sn6 Ca1 63.8(8) 2 2
Li1 Sn6 Ca1 110.6(8) . 2
Ca4 Sn6 Ca1 67.41(8) 1_454 2
Ca4 Sn6 Ca1 117.50(8) 1_554 2
Ca1 Sn6 Ca1 174.04(15) . 2
Sn4 Sn6 Ca1 58.16(6) 1_455 1_455
Sn4 Sn6 Ca1 117.55(8) . 1_455
Sn1 Sn6 Ca1 126.51(8) 2_554 1_455
Sn1 Sn6 Ca1 58.44(6) 1_554 1_455
Li1 Sn6 Ca1 110.6(8) 2 1_455
Li1 Sn6 Ca1 63.8(8) . 1_455
Ca4 Sn6 Ca1 67.41(8) 1_454 1_455
Ca4 Sn6 Ca1 117.50(8) 1_554 1_455
Ca1 Sn6 Ca1 78.79(9) . 1_455
Ca1 Sn6 Ca1 100.90(9) 2 1_455
Sn4 Sn6 Ca1 117.55(8) 1_455 2_655
Sn4 Sn6 Ca1 58.16(6) . 2_655
Sn1 Sn6 Ca1 58.44(6) 2_554 2_655
Sn1 Sn6 Ca1 126.51(8) 1_554 2_655
Li1 Sn6 Ca1 63.8(8) 2 2_655
Li1 Sn6 Ca1 110.6(8) . 2_655
Ca4 Sn6 Ca1 117.50(8) 1_454 2_655
Ca4 Sn6 Ca1 67.41(8) 1_554 2_655
Ca1 Sn6 Ca1 100.90(9) . 2_655
Ca1 Sn6 Ca1 78.79(9) 2 2_655
Ca1 Sn6 Ca1 174.04(15) 1_455 2_655

loop_
_geom_bond_atom_site_label_1
_geom_bond_atom_site_label_2
_geom_bond_distance
_geom_bond_site_symmetry_2
Ca1 Sn2 3.239(3) .
Ca1 Sn2 3.239(3) 1_655
Ca1 Sn4 3.276(5) .
Ca1 Sn1 3.294(3) 1_554
Ca1 Sn1 3.294(3) 1_654
Ca1 Sn3 3.421(3) 1_654
Ca1 Sn3 3.421(3) 1_554
Ca1 Sn6 3.655(3) .
Ca1 Sn6 3.655(3) 1_655
Ca1 Li1 3.67(8) 1_655
Ca1 Li1 3.67(8) .
Ca1 Ca2 3.894(6) 1_554
Ca2 Li2 3.08(5) .
Ca2 Sn2 3.257(3) 1_655
Ca2 Sn2 3.257(3) .
Ca2 Sn1 3.278(3) .
Ca2 Sn1 3.278(3) 1_655
Ca2 Li1 3.51(5) .
Ca2 Li1 3.51(5) 1_655
Ca2 Sn3 3.578(4) 1_655
Ca2 Sn3 3.578(4) .
Ca2 Sn5 3.595(4) 1_655
Ca2 Sn5 3.595(4) .
Ca2 Ca1 3.894(6) 1_556
Ca3 Li2 3.23(10) 1_554
Ca3 Sn2 3.3570(17) 2_665
Ca3 Sn2 3.3570(17) 2_565
Ca3 Sn2 3.3570(17) 1_655
Ca3 Sn2 3.3570(17) .
Ca3 Sn5 3.439(5) .
Ca3 Sn5 3.439(5) 1_655
Ca3 Sn3 3.582(5) 1_554
Ca3 Sn3 3.582(5) 2_564
Ca3 Sn3 3.582(5) 2_664
Ca3 Sn3 3.582(5) 1_654
Ca3 Ca1 3.958(5) 2_665
Ca4 Sn4 3.195(9) .
Ca4 Sn1 3.2187(15) 1_655
Ca4 Sn1 3.2187(15) 2
Ca4 Sn1 3.2187(15) 2_655
Ca4 Sn1 3.2187(15) .
Ca4 Sn6 3.481(5) 1_656
Ca4 Sn6 3.481(5) 1_556
Ca4 Li1 3.65(7) .
Ca4 Li1 3.65(7) 2
Ca4 Li1 3.65(7) 2_655
Ca4 Li1 3.65(7) 1_655
Ca4 Ca1 3.962(7) 1_556
Li1 Sn2 2.82(5) .
Li1 Sn1 2.85(10) .
Li1 Sn4 3.01(4) 1_455
Li1 Sn4 3.01(4) .
Li1 Sn6 3.25(9) .
Li1 Li1 3.35(7) 2
Li1 Ca2 3.51(5) 1_455
Li1 Ca4 3.65(7) 1_455
Li1 Ca1 3.67(8) 1_455
Li2 Sn5 2.99(6) 1_655
Li2 Sn5 2.99(6) .
Li2 Sn3 3.03(3) 2_665
Li2 Sn3 3.03(3) .
Li2 Sn3 3.03(3) 1_655
Li2 Sn3 3.03(3) 2_565
Li2 Ca2 3.08(5) 2_665
Li2 Ca3 3.23(10) 1_556
Sn1 Sn6 2.986(2) 1_556
Sn1 Sn3 3.028(2) .
Sn1 Ca4 3.2187(16) 1_455
Sn1 Ca2 3.278(3) 1_455
Sn1 Ca1 3.294(3) 1_556
Sn1 Ca1 3.294(3) 1_456
Sn2 Sn5 2.9511(19) .
Sn2 Sn3 2.971(3) 1_554
Sn2 Ca1 3.239(3) 1_455
Sn2 Ca2 3.257(3) 1_455
Sn2 Ca3 3.3570(17) 1_455
Sn3 Sn2 2.971(3) 1_556
Sn3 Li2 3.03(3) 1_455
Sn3 Sn3 3.287(3) 2_565
Sn3 Ca1 3.421(3) 1_456
Sn3 Ca1 3.421(3) 1_556
Sn3 Ca2 3.578(4) 1_455
Sn3 Ca3 3.582(5) 1_556
Sn3 Ca3 3.582(5) 1_456
Sn4 Sn6 2.974(3) .
Sn4 Sn6 2.974(3) 1_655
Sn4 Li1 3.01(4) 1_655
Sn4 Li1 3.01(4) 2
Sn4 Li1 3.01(4) 2_655
Sn4 Ca1 3.276(5) 2_655
Sn5 Sn2 2.9511(19) 2_565
Sn5 Li2 2.99(6) 1_455
Sn5 Ca3 3.439(5) 1_455
Sn5 Ca2 3.595(4) 2_665
Sn5 Ca2 3.595(4) 1_455
Sn5 Ca2 3.595(4) 2_565
Sn6 Sn4 2.974(3) 1_455
Sn6 Sn1 2.986(2) 2_554
Sn6 Sn1 2.986(2) 1_554
Sn6 Li1 3.25(9) 2
Sn6 Ca4 3.481(5) 1_454
Sn6 Ca4 3.481(5) 1_554
Sn6 Ca1 3.655(3) 2
Sn6 Ca1 3.655(3) 1_455
Sn6 Ca1 3.655(3) 2_655
